data_4107140
loop_
_publ_author_name
'Paul B. White'
'Shannon S. Stahl'

_publ_contact_author_address
;
Department of Chemistry
University of Wisconsin-Madison
1101 University Ave
Madison, WI  53706
USA
;
_publ_contact_author_email iguzei@chem.wisc.edu
_publ_contact_author_fax 608-262-0381
_publ_contact_author_name
;
Guzei, Ilia A. 
;
_publ_contact_author_phone 608-263-4694
_publ_section_title
;
 Reversible Alkene Insertion into the Pd-N Bond of Pd(II)-Sulfonamidates
 and Implications for Catalytic Amidation Reactions
;
_journal_name_full 'Journal of the American Chemical Society'
_journal_page_first 18594
_journal_page_last 18597
_journal_paper_doi 10.1021/ja208560h
_journal_volume 133
_journal_year 2011
_chemical_formula_moiety 'C31.50 H41.50 Cl N3 O2 Pd S'
_chemical_formula_sum 'C31.5 H41.5 Cl N3 O2 Pd S'
_chemical_formula_weight 668.09
_chemical_name_systematic
; 
 ? 
;
_space_group_IT_number 14
_symmetry_cell_setting monoclinic
_symmetry_Int_Tables_number 14
_symmetry_space_group_name_Hall '-P 2ybc'
_symmetry_space_group_name_H-M 'P 1 21/c 1'
_atom_sites_solution_hydrogens geom
_atom_sites_solution_primary direct
_atom_sites_solution_secondary difmap
_audit_creation_method
;
manual editing of the CIF file 
created by SHELXTL Ver. 6.10
and processed with modiCIfer-03272007. 
;
_cell_angle_alpha 90.00
_cell_angle_beta 106.4055(10)
_cell_angle_gamma 90.00
_cell_formula_units_Z 8
_cell_length_a 16.5787(3)
_cell_length_b 17.3242(4)
_cell_length_c 22.8168(5)
_cell_measurement_reflns_used 6367
_cell_measurement_temperature 100(2)
_cell_measurement_theta_max 69.83
_cell_measurement_theta_min 2.78
_cell_volume 6286.5(2)
_computing_cell_refinement 'SAINT Ver. 7.24A (Bruker-AXS, 2007)'
_computing_data_collection 'APEX2 Ver. 2.1-4 (Bruker-AXS, 2007)'
_computing_data_reduction 'SAINT Ver. 7.24A'
_computing_molecular_graphics SHELXTL
_computing_publication_material SHELXTL
_computing_structure_refinement SHELXTL
_computing_structure_solution 'SHELXTL (Sheldrick, 2008)'
_diffrn_ambient_temperature 100(2)
_diffrn_measured_fraction_theta_full 0.979
_diffrn_measured_fraction_theta_max 0.972
_diffrn_measurement_device_type 'Bruker SMART APEX2 area detector'
_diffrn_measurement_method '0.50\% \w and 0.5 \% \f scans'
_diffrn_radiation_monochromator graphite
_diffrn_radiation_source 'fine-focus sealed tube'
_diffrn_radiation_type 'Cu K\a'
_diffrn_radiation_wavelength 1.54178
_diffrn_reflns_av_R_equivalents 0.0292
_diffrn_reflns_av_sigmaI/netI 0.0147
_diffrn_reflns_limit_h_max 20
_diffrn_reflns_limit_h_min -19
_diffrn_reflns_limit_k_max 16
_diffrn_reflns_limit_k_min -19
_diffrn_reflns_limit_l_max 27
_diffrn_reflns_limit_l_min -27
_diffrn_reflns_number 99173
_diffrn_reflns_theta_full 67.00
_diffrn_reflns_theta_max 69.83
_diffrn_reflns_theta_min 2.78
_exptl_absorpt_coefficient_mu 6.413
_exptl_absorpt_correction_T_max 0.3489
_exptl_absorpt_correction_T_min 0.2535
_exptl_absorpt_correction_type analytical
_exptl_absorpt_process_details
;
SADABS  (Bruker-AXS, 2007)
;
_exptl_crystal_colour orange
_exptl_crystal_density_diffrn 1.412
_exptl_crystal_description block
_exptl_crystal_F_000 2772
_exptl_crystal_size_max 0.30
_exptl_crystal_size_mid 0.26
_exptl_crystal_size_min 0.21
_refine_diff_density_max 1.305
_refine_diff_density_min -0.589
_refine_diff_density_rms 0.069
_refine_ls_extinction_method none
_refine_ls_goodness_of_fit_ref 1.089
_refine_ls_hydrogen_treatment constr
_refine_ls_matrix_type full
_refine_ls_number_parameters 701
_refine_ls_number_reflns 11545
_refine_ls_number_restraints 31
_refine_ls_restrained_S_all 1.095
_refine_ls_R_factor_all 0.0337
_refine_ls_R_factor_gt 0.0318
_refine_ls_shift/su_max 0.003
_refine_ls_shift/su_mean 0.000
_refine_ls_structure_factor_coef Fsqd
_refine_ls_weighting_details 'calc w=1/[\s^2^(Fo^2^)+(0.0348P)^2^+9.1498P] where P=(Fo^2^+2Fc^2^)/3'
_refine_ls_weighting_scheme calc
_refine_ls_wR_factor_gt 0.0770
_refine_ls_wR_factor_ref 0.0781
_reflns_number_gt 10957
_reflns_number_total 11545
_reflns_threshold_expression I>2\s(I)
_cod_data_source_file ja208560h_si_003.cif
_cod_data_source_block stahl85
_cod_original_sg_symbol_Hall '-P 2ybc     '
_cod_original_sg_symbol_H-M 'P 1 21/c 1 '
_cod_original_formula_sum 'C31.50 H41.50 Cl N3 O2 Pd S'
_cod_database_code 4107140

loop_
_symmetry_equiv_pos_as_xyz
'x, y, z'
'-x, y+1/2, -z+1/2'
'-x, -y, -z'
'x, -y-1/2, z-1/2'

loop_
_atom_site_label
_atom_site_type_symbol
_atom_site_fract_x
_atom_site_fract_y
_atom_site_fract_z
_atom_site_U_iso_or_equiv
_atom_site_adp_type
_atom_site_occupancy
_atom_site_symmetry_multiplicity
_atom_site_calc_flag
_atom_site_refinement_flags
_atom_site_disorder_assembly
_atom_site_disorder_group
Pd1 Pd 0.457489(11) 0.731126(11) 0.233748(8) 0.01943(6) Uani 1 1 d . . .
Cl1 Cl 0.52141(4) 0.83264(4) 0.19977(3) 0.03013(14) Uani 1 1 d . . .
O1 O 0.36740(11) 0.62691(11) 0.12409(8) 0.0249(4) Uani 1 1 d . . .
O2 O 0.48266(12) 0.53819(11) 0.12089(9) 0.0301(4) Uani 1 1 d . . .
N2 N 0.40180(13) 0.79792(12) 0.28426(9) 0.0208(4) Uani 1 1 d . . .
N3 N 0.39845(12) 0.64827(12) 0.26929(9) 0.0195(4) Uani 1 1 d . . .
C1 C 0.47293(15) 0.66685(16) 0.06339(11) 0.0231(5) Uani 1 1 d . . .
C2 C 0.45757(18) 0.74535(17) 0.05723(12) 0.0288(6) Uani 1 1 d . . .
H2 H 0.4355 0.7720 0.0857 0.035 Uiso 1 1 calc R . .
C3 C 0.47470(18) 0.78486(18) 0.00915(13) 0.0320(6) Uani 1 1 d . . .
H3 H 0.4642 0.8388 0.0050 0.038 Uiso 1 1 calc R . .
C4 C 0.50690(17) 0.74681(19) -0.03303(12) 0.0319(7) Uani 1 1 d . . .
C5 C 0.51876(17) 0.6677(2) -0.02723(13) 0.0343(7) Uani 1 1 d . . .
H5 H 0.5380 0.6406 -0.0569 0.041 Uiso 1 1 calc R . .
C6 C 0.50312(16) 0.62731(18) 0.02091(12) 0.0292(6) Uani 1 1 d . . .
H6 H 0.5129 0.5733 0.0248 0.035 Uiso 1 1 calc R . .
C7 C 0.5327(2) 0.7919(2) -0.08127(14) 0.0430(8) Uani 1 1 d . . .
H7C H 0.5916 0.8077 -0.0654 0.065 Uiso 1 1 calc R . .
H7B H 0.4971 0.8378 -0.0923 0.065 Uiso 1 1 calc R . .
H7A H 0.5261 0.7595 -0.1175 0.065 Uiso 1 1 calc R . .
S1 S 0.45490(4) 0.61636(4) 0.12644(3) 0.02156(13) Uani 1 1 d D . .
N1 N 0.51004(12) 0.65403(13) 0.18861(9) 0.0225(4) Uani 1 1 d D . .
C8 C 0.60123(16) 0.65954(19) 0.19544(12) 0.0309(6) Uani 1 1 d D . .
H8B H 0.6129 0.7073 0.1755 0.037 Uiso 1 1 calc R . .
H8A H 0.6190 0.6151 0.1748 0.037 Uiso 1 1 calc R . .
C9 C 0.65171(17) 0.66032(19) 0.26241(13) 0.0352(7) Uani 1 1 d D A .
H9B H 0.7092 0.6789 0.2656 0.042 Uiso 1 1 calc R . .
H9A H 0.6255 0.6974 0.2845 0.042 Uiso 1 1 calc R . .
C10 C 0.6577(2) 0.5825(2) 0.29324(14) 0.0473(8) Uani 1 1 d D . .
H10F H 0.6815 0.5441 0.2706 0.057 Uiso 0.744(14) 1 calc PR A 1
H10E H 0.6009 0.5649 0.2935 0.057 Uiso 0.744(14) 1 calc PR A 1
H10G H 0.6021 0.5575 0.2769 0.057 Uiso 0.256(14) 1 d PR A 2
H10H H 0.6983 0.5516 0.2786 0.057 Uiso 0.256(14) 1 d PR A 2
C11 C 0.7138(5) 0.5897(4) 0.3584(2) 0.0430(15) Uani 0.744(14) 1 d PD A 1
H11B H 0.7689 0.6098 0.3644 0.052 Uiso 0.744(14) 1 calc PR A 1
C12 C 0.6909(6) 0.5699(4) 0.4067(3) 0.060(2) Uani 0.744(14) 1 d PD A 1
H12E H 0.6362 0.5496 0.4021 0.072 Uiso 0.744(14) 1 calc PR A 1
H12F H 0.7289 0.5758 0.4463 0.072 Uiso 0.744(14) 1 calc PR A 1
C11C C 0.6806(14) 0.5695(12) 0.3603(8) 0.0430(15) Uani 0.256(14) 1 d P A 2
H11C H 0.7353 0.5873 0.3815 0.052 Uiso 0.256(14) 1 calc PR A 2
C12C C 0.6388(19) 0.5373(14) 0.3967(9) 0.070(7) Uani 0.256(14) 1 d P A 2
H12G H 0.5836 0.5178 0.3796 0.084 Uiso 0.256(14) 1 calc PR A 2
H12H H 0.6645 0.5341 0.4394 0.084 Uiso 0.256(14) 1 calc PR A 2
C13 C 0.41280(16) 0.87379(15) 0.29516(12) 0.0248(5) Uani 1 1 d . . .
H13A H 0.4514 0.9008 0.2788 0.030 Uiso 1 1 calc R . .
C14 C 0.37020(16) 0.91406(16) 0.32920(12) 0.0249(5) Uani 1 1 d . . .
H14A H 0.3818 0.9673 0.3375 0.030 Uiso 1 1 calc R . .
C15 C 0.31021(16) 0.87737(15) 0.35160(11) 0.0215(5) Uani 1 1 d . . .
C16 C 0.29887(16) 0.79861(15) 0.33975(11) 0.0216(5) Uani 1 1 d . . .
H16A H 0.2578 0.7712 0.3533 0.026 Uiso 1 1 calc R . .
C17 C 0.34685(15) 0.76002(15) 0.30854(11) 0.0197(5) Uani 1 1 d . . .
C18 C 0.34928(15) 0.67543(15) 0.30334(11) 0.0197(5) Uani 1 1 d . . .
C19 C 0.31307(15) 0.62585(15) 0.33674(11) 0.0210(5) Uani 1 1 d . . .
H19A H 0.2764 0.6459 0.3584 0.025 Uiso 1 1 calc R . .
C20 C 0.33009(16) 0.54744(15) 0.33871(11) 0.0221(5) Uani 1 1 d . . .
C21 C 0.37828(16) 0.52058(15) 0.30139(12) 0.0233(5) Uani 1 1 d . . .
H21A H 0.3889 0.4669 0.2994 0.028 Uiso 1 1 calc R . .
C22 C 0.41031(16) 0.57191(15) 0.26749(12) 0.0233(5) Uani 1 1 d . . .
H22A H 0.4419 0.5524 0.2419 0.028 Uiso 1 1 calc R . .
C23 C 0.25784(18) 0.91996(16) 0.38642(12) 0.0262(6) Uani 1 1 d . . .
C24 C 0.2979(2) 0.99696(18) 0.41112(15) 0.0413(8) Uani 1 1 d . . .
H24E H 0.3543 0.9879 0.4386 0.062 Uiso 1 1 calc R . .
H24F H 0.2632 1.0228 0.4336 0.062 Uiso 1 1 calc R . .
H24D H 0.3020 1.0297 0.3770 0.062 Uiso 1 1 calc R . .
C25 C 0.24885(18) 0.87097(16) 0.44036(12) 0.0289(6) Uani 1 1 d . . .
H25D H 0.2164 0.8243 0.4248 0.043 Uiso 1 1 calc R . .
H25F H 0.2196 0.9010 0.4646 0.043 Uiso 1 1 calc R . .
H25E H 0.3048 0.8564 0.4661 0.043 Uiso 1 1 calc R . .
C26 C 0.1707(2) 0.9336(2) 0.34132(14) 0.0405(8) Uani 1 1 d . . .
H26E H 0.1770 0.9622 0.3058 0.061 Uiso 1 1 calc R . .
H26F H 0.1360 0.9635 0.3614 0.061 Uiso 1 1 calc R . .
H26D H 0.1437 0.8839 0.3280 0.061 Uiso 1 1 calc R . .
C27 C 0.30248(17) 0.49236(15) 0.38166(12) 0.0244(5) Uani 1 1 d . . .
C28 C 0.38125(19) 0.45314(18) 0.42286(13) 0.0333(6) Uani 1 1 d . . .
H28E H 0.3650 0.4186 0.4516 0.050 Uiso 1 1 calc R . .
H28F H 0.4200 0.4925 0.4457 0.050 Uiso 1 1 calc R . .
H28D H 0.4090 0.4233 0.3976 0.050 Uiso 1 1 calc R . .
C29 C 0.2571(2) 0.53485(18) 0.42188(15) 0.0394(8) Uani 1 1 d . . .
H29D H 0.2060 0.5591 0.3960 0.059 Uiso 1 1 calc R . .
H29F H 0.2942 0.5746 0.4457 0.059 Uiso 1 1 calc R . .
H29E H 0.2420 0.4980 0.4497 0.059 Uiso 1 1 calc R . .
C30 C 0.24382(19) 0.43044(18) 0.34407(13) 0.0350(7) Uani 1 1 d . . .
H30E H 0.1923 0.4549 0.3190 0.053 Uiso 1 1 calc R . .
H30F H 0.2296 0.3929 0.3717 0.053 Uiso 1 1 calc R . .
H30D H 0.2722 0.4040 0.3175 0.053 Uiso 1 1 calc R . .
Pd1A Pd 0.048089(11) 0.591282(11) 0.249670(8) 0.02197(6) Uani 1 1 d . . .
Cl1A Cl -0.00661(4) 0.49072(4) 0.29140(3) 0.02933(14) Uani 1 1 d . . .
S1A S 0.03584(4) 0.71737(4) 0.34628(3) 0.02487(14) Uani 1 1 d D . .
N1A N -0.01259(14) 0.66882(14) 0.28781(10) 0.0281(5) Uani 1 1 d D B .
C8B C -0.1021(4) 0.6859(7) 0.2635(4) 0.0322(13) Uani 0.338(4) 1 d PD B 2
H8BB H -0.1176 0.7304 0.2854 0.039 Uiso 0.338(4) 1 calc PR B 2
H8BA H -0.1362 0.6408 0.2686 0.039 Uiso 0.338(4) 1 calc PR B 2
C9B C -0.1181(5) 0.7050(5) 0.1952(3) 0.0312(8) Uani 0.338(4) 1 d PD B 2
H9BB H -0.0996 0.7585 0.1906 0.037 Uiso 0.338(4) 1 calc PR B 2
H9BA H -0.0853 0.6695 0.1768 0.037 Uiso 0.338(4) 1 calc PR B 2
C10B C -0.2101(5) 0.6970(6) 0.1628(4) 0.0417(7) Uani 0.338(4) 1 d PD B 2
H10B H -0.2417 0.7368 0.1781 0.050 Uiso 0.338(4) 1 calc PR B 2
H10A H -0.2297 0.6458 0.1723 0.050 Uiso 0.338(4) 1 calc PR B 2
C11B C -0.2288(7) 0.7051(7) 0.0941(4) 0.0417(7) Uani 0.338(4) 1 d PD B 2
H11 H -0.1921 0.6814 0.0742 0.050 Uiso 0.338(4) 1 calc PR B 2
C12B C -0.2934(8) 0.7435(8) 0.0616(5) 0.0417(7) Uani 0.338(4) 1 d PD B 2
H12B H -0.3307 0.7676 0.0808 0.050 Uiso 0.338(4) 1 calc PR B 2
H12A H -0.3032 0.7474 0.0186 0.050 Uiso 0.338(4) 1 calc PR B 2
O1A O 0.12431(12) 0.69982(11) 0.35952(9) 0.0292(4) Uani 1 1 d . C .
O2A O 0.01291(15) 0.79786(12) 0.33913(10) 0.0394(5) Uani 1 1 d . C .
N2A N 0.10154(14) 0.67359(13) 0.20953(10) 0.0258(5) Uani 1 1 d . . .
N3A N 0.10801(13) 0.52287(12) 0.20363(9) 0.0212(4) Uani 1 1 d . . .
C1A C -0.0011(2) 0.6920(2) 0.40950(13) 0.0296(4) Uani 0.589(4) 1 d PG C 1
C2A C -0.0297(2) 0.61738(19) 0.41379(13) 0.0296(4) Uani 0.589(4) 1 d PG C 1
H2A H -0.0272 0.5799 0.3839 0.036 Uiso 0.589(4) 1 calc PR C 1
C3A C -0.0619(2) 0.59755(18) 0.46175(14) 0.0296(4) Uani 0.589(4) 1 d PG C 1
H3A H -0.0814 0.5465 0.4647 0.036 Uiso 0.589(4) 1 calc PR C 1
C4A C -0.0655(2) 0.6523(2) 0.50543(13) 0.0296(4) Uani 0.589(4) 1 d PG C 1
C5A C -0.0370(2) 0.72698(18) 0.50114(14) 0.0296(4) Uani 0.589(4) 1 d PG C 1
H5A H -0.0394 0.7644 0.5310 0.036 Uiso 0.589(4) 1 calc PR C 1
C6A C -0.0047(2) 0.74681(16) 0.45318(15) 0.0296(4) Uani 0.589(4) 1 d PG C 1
H6A H 0.0148 0.7978 0.4502 0.036 Uiso 0.589(4) 1 calc PR C 1
C7A C -0.0984(6) 0.6281(5) 0.5588(4) 0.046(2) Uani 0.589(4) 1 d P C 1
H7AB H -0.1563 0.6093 0.5431 0.069 Uiso 0.589(4) 1 calc PR C 1
H7AC H -0.0973 0.6725 0.5856 0.069 Uiso 0.589(4) 1 calc PR C 1
H7AA H -0.0628 0.5868 0.5819 0.069 Uiso 0.589(4) 1 calc PR C 1
C1B C -0.0016(3) 0.6786(3) 0.40631(19) 0.0296(4) Uani 0.411(4) 1 d PG C 2
C2B C 0.0026(3) 0.5999(3) 0.4188(2) 0.0296(4) Uani 0.411(4) 1 d PG C 2
H2B H 0.0252 0.5657 0.3949 0.036 Uiso 0.411(4) 1 calc PR C 2
C3B C -0.0262(3) 0.5713(2) 0.4661(2) 0.0296(4) Uani 0.411(4) 1 d PG C 2
H3B H -0.0232 0.5175 0.4746 0.036 Uiso 0.411(4) 1 calc PR C 2
C4B C -0.0592(3) 0.6213(3) 0.50099(19) 0.0296(4) Uani 0.411(4) 1 d PG C 2
C5B C -0.0635(3) 0.7000(3) 0.4885(2) 0.0296(4) Uani 0.411(4) 1 d PG C 2
H5B H -0.0861 0.7342 0.5124 0.036 Uiso 0.411(4) 1 calc PR C 2
C6B C -0.0347(3) 0.7286(2) 0.4412(2) 0.0296(4) Uani 0.411(4) 1 d PG C 2
H6B H -0.0376 0.7824 0.4327 0.036 Uiso 0.411(4) 1 calc PR C 2
C7B C -0.0899(8) 0.5890(10) 0.5529(6) 0.064(4) Uani 0.411(4) 1 d P C 2
H7BA H -0.1342 0.5508 0.5366 0.096 Uiso 0.411(4) 1 calc PR C 2
H7BC H -0.1124 0.6310 0.5724 0.096 Uiso 0.411(4) 1 calc PR C 2
H7BB H -0.0430 0.5643 0.5830 0.096 Uiso 0.411(4) 1 calc PR C 2
C8A C -0.1057(2) 0.6581(3) 0.2754(2) 0.0322(13) Uani 0.662(4) 1 d PD B 1
H8AB H -0.1290 0.7031 0.2918 0.039 Uiso 0.662(4) 1 calc PR B 1
H8AA H -0.1161 0.6117 0.2975 0.039 Uiso 0.662(4) 1 calc PR B 1
C9A C -0.1528(3) 0.6492(2) 0.20699(18) 0.0312(8) Uani 0.662(4) 1 d PD B 1
H9AA H -0.1227 0.6108 0.1888 0.037 Uiso 0.662(4) 1 calc PR B 1
H9AB H -0.2097 0.6285 0.2033 0.037 Uiso 0.662(4) 1 calc PR B 1
C10A C -0.1611(3) 0.7227(3) 0.1711(2) 0.0417(7) Uani 0.662(4) 1 d PD B 1
H10D H -0.1960 0.7595 0.1866 0.050 Uiso 0.662(4) 1 calc PR B 1
H10C H -0.1048 0.7459 0.1775 0.050 Uiso 0.662(4) 1 calc PR B 1
C11A C -0.2002(3) 0.7105(4) 0.1041(2) 0.0417(7) Uani 0.662(4) 1 d PD B 1
H11A H -0.1673 0.6845 0.0823 0.050 Uiso 0.662(4) 1 calc PR B 1
C12A C -0.2750(4) 0.7323(4) 0.0733(3) 0.0417(7) Uani 0.662(4) 1 d PD B 1
H12D H -0.3102 0.7585 0.0932 0.050 Uiso 0.662(4) 1 calc PR B 1
H12C H -0.2947 0.7221 0.0307 0.050 Uiso 0.662(4) 1 calc PR B 1
C13A C 0.0880(2) 0.74990(17) 0.20927(13) 0.0323(6) Uani 1 1 d . . .
H13 H 0.0540 0.7697 0.2330 0.039 Uiso 1 1 calc R . .
C14A C 0.12151(19) 0.80083(17) 0.17592(13) 0.0316(6) Uani 1 1 d . . .
H14 H 0.1099 0.8544 0.1769 0.038 Uiso 1 1 calc R . .
C15A C 0.17233(17) 0.77422(16) 0.14072(12) 0.0254(6) Uani 1 1 d . . .
C16A C 0.18916(16) 0.69509(15) 0.14374(11) 0.0230(5) Uani 1 1 d . . .
H16 H 0.2261 0.6745 0.1226 0.028 Uiso 1 1 calc R . .
C17A C 0.15293(16) 0.64611(15) 0.17705(11) 0.0225(5) Uani 1 1 d . . .
C18A C 0.16010(15) 0.56125(15) 0.17647(11) 0.0206(5) Uani 1 1 d . . .
C19A C 0.21043(15) 0.52141(15) 0.14788(11) 0.0218(5) Uani 1 1 d . . .
H19 H 0.2487 0.5489 0.1315 0.026 Uiso 1 1 calc R . .
C20A C 0.20561(16) 0.44093(15) 0.14280(11) 0.0220(5) Uani 1 1 d . . .
C21A C 0.14794(17) 0.40430(15) 0.16760(12) 0.0250(5) Uani 1 1 d . . .
H21 H 0.1404 0.3500 0.1636 0.030 Uiso 1 1 calc R . .
C22A C 0.10186(17) 0.44672(16) 0.19784(12) 0.0251(5) Uani 1 1 d . . .
H22 H 0.0641 0.4203 0.2153 0.030 Uiso 1 1 calc R . .
C23A C 0.20827(17) 0.82781(16) 0.10144(12) 0.0277(6) Uani 1 1 d . . .
C24A C 0.1571(2) 0.9012(2) 0.0843(2) 0.0529(10) Uani 1 1 d . . .
H24A H 0.0984 0.8879 0.0638 0.079 Uiso 1 1 calc R . .
H24B H 0.1799 0.9321 0.0568 0.079 Uiso 1 1 calc R . .
H24C H 0.1598 0.9310 0.1214 0.079 Uiso 1 1 calc R . .
C25A C 0.2120(4) 0.7869(2) 0.04280(17) 0.0702(14) Uani 1 1 d . . .
H25A H 0.2481 0.7412 0.0533 0.105 Uiso 1 1 calc R . .
H25C H 0.2350 0.8222 0.0180 0.105 Uiso 1 1 calc R . .
H25B H 0.1553 0.7710 0.0195 0.105 Uiso 1 1 calc R . .
C26A C 0.2976(2) 0.8479(3) 0.13709(18) 0.0575(11) Uani 1 1 d . . .
H26B H 0.2974 0.8740 0.1752 0.086 Uiso 1 1 calc R . .
H26C H 0.3222 0.8822 0.1126 0.086 Uiso 1 1 calc R . .
H26A H 0.3311 0.8006 0.1466 0.086 Uiso 1 1 calc R . .
C27A C 0.26221(17) 0.39675(16) 0.11220(12) 0.0246(5) Uani 1 1 d . . .
C28A C 0.2382(2) 0.3119(2) 0.1023(2) 0.0541(10) Uani 1 1 d . . .
H28A H 0.1803 0.3076 0.0761 0.081 Uiso 1 1 calc R . .
H28B H 0.2426 0.2873 0.1417 0.081 Uiso 1 1 calc R . .
H28C H 0.2763 0.2861 0.0826 0.081 Uiso 1 1 calc R . .
C29A C 0.2587(2) 0.4340(2) 0.05067(14) 0.0472(9) Uani 1 1 d . . .
H29B H 0.2960 0.4060 0.0316 0.071 Uiso 1 1 calc R . .
H29C H 0.2768 0.4879 0.0571 0.071 Uiso 1 1 calc R . .
H29A H 0.2009 0.4319 0.0239 0.071 Uiso 1 1 calc R . .
C30A C 0.35175(18) 0.4017(2) 0.15364(14) 0.0391(7) Uani 1 1 d . . .
H30B H 0.3545 0.3785 0.1933 0.059 Uiso 1 1 calc R . .
H30C H 0.3689 0.4560 0.1594 0.059 Uiso 1 1 calc R . .
H30A H 0.3896 0.3739 0.1349 0.059 Uiso 1 1 calc R . .
C31 C 0.0377(11) 0.5340(5) -0.0361(7) 0.056(2) Uani 0.50 1 d PG D -1
H31 H 0.0623 0.5676 -0.0592 0.067 Uiso 0.50 1 calc PR D -1
C32 C 0.0234(11) 0.5599(5) 0.0178(7) 0.056(2) Uani 0.50 1 d PG D -1
H32 H 0.0381 0.6112 0.0314 0.067 Uiso 0.50 1 calc PR D -1
C33 C -0.0125(11) 0.5108(5) 0.0516(7) 0.056(2) Uani 0.50 1 d PG D -1
H33 H -0.0224 0.5285 0.0884 0.067 Uiso 0.50 1 calc PR D -1
C34 C -0.0340(11) 0.4358(5) 0.0316(7) 0.056(2) Uani 0.50 1 d PG D -1
H34 H -0.0586 0.4023 0.0547 0.067 Uiso 0.50 1 calc PR D -1
C35 C -0.0197(11) 0.4099(5) -0.0222(7) 0.056(2) Uani 0.50 1 d PG D -1
H35 H -0.0344 0.3586 -0.0359 0.067 Uiso 0.50 1 calc PR D -1
C36 C 0.0162(11) 0.4590(5) -0.0561(7) 0.056(2) Uani 0.50 1 d PG D -1
H36 H 0.0261 0.4413 -0.0928 0.067 Uiso 0.50 1 calc PR D -1

loop_
_atom_site_aniso_label
_atom_site_aniso_U_11
_atom_site_aniso_U_22
_atom_site_aniso_U_33
_atom_site_aniso_U_23
_atom_site_aniso_U_13
_atom_site_aniso_U_12
Pd1 0.01832(9) 0.02150(11) 0.01984(9) 0.00238(7) 0.00763(7) -0.00175(6)
Cl1 0.0335(3) 0.0319(4) 0.0275(3) -0.0003(3) 0.0128(3) -0.0140(3)
O1 0.0194(9) 0.0266(10) 0.0296(9) 0.0003(7) 0.0083(7) -0.0017(7)
O2 0.0304(10) 0.0247(11) 0.0374(11) 0.0003(8) 0.0133(8) 0.0029(8)
N2 0.0204(10) 0.0196(12) 0.0227(10) 0.0026(8) 0.0068(8) -0.0020(8)
N3 0.0202(10) 0.0207(12) 0.0195(10) 0.0030(8) 0.0084(8) 0.0010(8)
C1 0.0189(12) 0.0292(15) 0.0206(12) -0.0011(10) 0.0047(9) -0.0044(10)
C2 0.0328(15) 0.0307(16) 0.0236(13) -0.0012(11) 0.0090(11) -0.0033(11)
C3 0.0348(15) 0.0327(17) 0.0256(14) 0.0021(11) 0.0038(12) -0.0069(12)
C4 0.0225(13) 0.052(2) 0.0184(13) 0.0035(12) 0.0014(10) -0.0089(12)
C5 0.0265(14) 0.054(2) 0.0231(13) -0.0033(13) 0.0088(11) 0.0021(13)
C6 0.0236(13) 0.0382(17) 0.0258(13) -0.0052(11) 0.0072(11) 0.0008(11)
C7 0.0315(16) 0.070(2) 0.0266(15) 0.0113(15) 0.0063(12) -0.0085(15)
S1 0.0197(3) 0.0225(3) 0.0239(3) 0.0008(2) 0.0087(2) -0.0001(2)
N1 0.0177(10) 0.0303(13) 0.0215(10) 0.0010(9) 0.0087(8) 0.0023(8)
C8 0.0188(13) 0.0467(18) 0.0286(14) -0.0032(12) 0.0089(11) 0.0013(12)
C9 0.0233(13) 0.052(2) 0.0301(15) -0.0054(13) 0.0068(11) 0.0044(13)
C10 0.049(2) 0.054(2) 0.0356(18) 0.0010(15) 0.0076(15) 0.0160(16)
C11 0.048(4) 0.044(4) 0.034(2) 0.003(2) 0.008(3) 0.017(3)
C12 0.082(5) 0.059(4) 0.042(3) 0.012(3) 0.023(3) 0.035(4)
C11C 0.048(4) 0.044(4) 0.034(2) 0.003(2) 0.008(3) 0.017(3)
C12C 0.107(18) 0.065(15) 0.041(9) 0.023(9) 0.025(11) 0.058(13)
C13 0.0228(13) 0.0225(15) 0.0287(13) 0.0022(10) 0.0066(10) -0.0045(10)
C14 0.0267(13) 0.0194(14) 0.0271(13) -0.0004(10) 0.0050(11) -0.0024(10)
C15 0.0242(12) 0.0202(14) 0.0181(12) 0.0023(9) 0.0028(10) 0.0024(10)
C16 0.0228(12) 0.0210(14) 0.0216(12) 0.0032(10) 0.0074(10) 0.0006(10)
C17 0.0202(12) 0.0193(13) 0.0190(12) 0.0034(9) 0.0046(9) 0.0003(9)
C18 0.0194(12) 0.0201(14) 0.0206(12) 0.0023(9) 0.0070(9) 0.0018(9)
C19 0.0224(12) 0.0215(14) 0.0219(12) 0.0019(10) 0.0106(10) 0.0031(10)
C20 0.0243(12) 0.0207(14) 0.0217(12) 0.0037(10) 0.0074(10) 0.0011(10)
C21 0.0278(13) 0.0178(14) 0.0257(13) 0.0014(10) 0.0100(10) 0.0037(10)
C22 0.0270(13) 0.0206(14) 0.0247(13) 0.0009(10) 0.0112(10) 0.0029(10)
C23 0.0345(14) 0.0209(14) 0.0243(13) -0.0006(10) 0.0101(11) 0.0030(11)
C24 0.065(2) 0.0223(16) 0.0467(18) -0.0085(13) 0.0322(17) -0.0053(14)
C25 0.0367(15) 0.0265(15) 0.0257(13) -0.0020(11) 0.0123(11) 0.0010(11)
C26 0.0379(17) 0.050(2) 0.0341(16) 0.0034(14) 0.0108(13) 0.0208(14)
C27 0.0320(14) 0.0195(14) 0.0244(13) 0.0056(10) 0.0126(11) 0.0030(10)
C28 0.0389(16) 0.0341(17) 0.0268(14) 0.0096(12) 0.0093(12) 0.0044(12)
C29 0.060(2) 0.0293(17) 0.0426(17) 0.0116(13) 0.0373(16) 0.0088(14)
C30 0.0398(16) 0.0336(17) 0.0323(15) 0.0076(12) 0.0113(13) -0.0103(13)
Pd1A 0.02482(10) 0.02206(11) 0.02078(10) 0.00317(7) 0.00928(7) 0.00519(7)
Cl1A 0.0316(3) 0.0331(4) 0.0264(3) -0.0008(3) 0.0131(3) -0.0062(3)
S1A 0.0280(3) 0.0239(3) 0.0264(3) 0.0033(2) 0.0137(3) 0.0074(2)
N1A 0.0291(12) 0.0306(13) 0.0272(11) 0.0034(9) 0.0119(9) 0.0118(10)
C8B 0.0286(17) 0.039(4) 0.023(2) 0.008(2) -0.0025(15) 0.020(2)
C9B 0.0262(19) 0.032(2) 0.034(2) -0.0008(16) 0.0067(16) 0.0010(15)
C10B 0.040(2) 0.0442(16) 0.0333(16) 0.0018(11) -0.0027(15) 0.0033(14)
C11B 0.040(2) 0.0442(16) 0.0333(16) 0.0018(11) -0.0027(15) 0.0033(14)
C12B 0.040(2) 0.0442(16) 0.0333(16) 0.0018(11) -0.0027(15) 0.0033(14)
O1A 0.0273(10) 0.0248(11) 0.0402(11) -0.0020(8) 0.0170(8) -0.0006(8)
O2A 0.0600(14) 0.0279(12) 0.0360(11) 0.0048(9) 0.0231(10) 0.0175(10)
N2A 0.0333(12) 0.0213(12) 0.0248(11) 0.0044(9) 0.0117(9) 0.0067(9)
N3A 0.0229(10) 0.0206(12) 0.0207(10) 0.0015(8) 0.0073(8) 0.0025(8)
C1A 0.0274(9) 0.0333(12) 0.0306(7) -0.0031(7) 0.0122(7) -0.0029(7)
C2A 0.0274(9) 0.0333(12) 0.0306(7) -0.0031(7) 0.0122(7) -0.0029(7)
C3A 0.0274(9) 0.0333(12) 0.0306(7) -0.0031(7) 0.0122(7) -0.0029(7)
C4A 0.0274(9) 0.0333(12) 0.0306(7) -0.0031(7) 0.0122(7) -0.0029(7)
C5A 0.0274(9) 0.0333(12) 0.0306(7) -0.0031(7) 0.0122(7) -0.0029(7)
C6A 0.0274(9) 0.0333(12) 0.0306(7) -0.0031(7) 0.0122(7) -0.0029(7)
C7A 0.055(4) 0.053(5) 0.040(4) -0.003(4) 0.032(3) -0.005(4)
C1B 0.0274(9) 0.0333(12) 0.0306(7) -0.0031(7) 0.0122(7) -0.0029(7)
C2B 0.0274(9) 0.0333(12) 0.0306(7) -0.0031(7) 0.0122(7) -0.0029(7)
C3B 0.0274(9) 0.0333(12) 0.0306(7) -0.0031(7) 0.0122(7) -0.0029(7)
C4B 0.0274(9) 0.0333(12) 0.0306(7) -0.0031(7) 0.0122(7) -0.0029(7)
C5B 0.0274(9) 0.0333(12) 0.0306(7) -0.0031(7) 0.0122(7) -0.0029(7)
C6B 0.0274(9) 0.0333(12) 0.0306(7) -0.0031(7) 0.0122(7) -0.0029(7)
C7B 0.028(5) 0.127(15) 0.034(6) 0.015(8) 0.004(4) -0.003(8)
C8A 0.0286(17) 0.039(4) 0.023(2) 0.008(2) -0.0025(15) 0.020(2)
C9A 0.0262(19) 0.032(2) 0.034(2) -0.0008(16) 0.0067(16) 0.0010(15)
C10A 0.040(2) 0.0442(16) 0.0333(16) 0.0018(11) -0.0027(15) 0.0033(14)
C11A 0.040(2) 0.0442(16) 0.0333(16) 0.0018(11) -0.0027(15) 0.0033(14)
C12A 0.040(2) 0.0442(16) 0.0333(16) 0.0018(11) -0.0027(15) 0.0033(14)
C13A 0.0476(17) 0.0232(15) 0.0303(15) 0.0045(11) 0.0179(13) 0.0109(12)
C14A 0.0448(17) 0.0187(15) 0.0308(15) 0.0031(11) 0.0101(13) 0.0077(12)
C15A 0.0268(13) 0.0226(15) 0.0227(13) 0.0029(10) 0.0003(10) 0.0002(10)
C16A 0.0232(12) 0.0200(14) 0.0249(13) -0.0003(10) 0.0053(10) 0.0011(10)
C17A 0.0226(12) 0.0211(14) 0.0228(12) 0.0019(10) 0.0049(10) 0.0015(10)
C18A 0.0212(12) 0.0191(13) 0.0197(12) 0.0017(9) 0.0032(9) -0.0002(9)
C19A 0.0203(12) 0.0228(14) 0.0224(12) 0.0013(10) 0.0063(10) -0.0011(10)
C20A 0.0238(12) 0.0206(14) 0.0200(12) 0.0004(10) 0.0036(10) 0.0012(10)
C21A 0.0309(14) 0.0175(14) 0.0272(13) 0.0018(10) 0.0093(11) 0.0007(10)
C22A 0.0284(13) 0.0228(15) 0.0250(13) 0.0036(10) 0.0091(11) -0.0014(10)
C23A 0.0287(14) 0.0197(14) 0.0302(14) 0.0064(11) 0.0013(11) -0.0006(10)
C24A 0.0385(18) 0.036(2) 0.088(3) 0.0355(19) 0.0243(18) 0.0100(14)
C25A 0.144(4) 0.040(2) 0.0360(19) 0.0094(16) 0.041(2) -0.014(2)
C26A 0.0283(16) 0.073(3) 0.061(2) 0.032(2) -0.0033(15) -0.0096(17)
C27A 0.0287(13) 0.0211(14) 0.0253(13) -0.0014(10) 0.0099(11) 0.0021(10)
C28A 0.056(2) 0.031(2) 0.090(3) -0.0214(18) 0.045(2) -0.0074(15)
C29A 0.067(2) 0.053(2) 0.0237(15) 0.0051(14) 0.0168(15) 0.0296(18)
C30A 0.0301(15) 0.052(2) 0.0350(16) -0.0091(14) 0.0088(13) 0.0104(14)
C31 0.0440(18) 0.077(8) 0.043(2) 0.026(5) 0.0074(14) 0.003(5)
C32 0.0440(18) 0.077(8) 0.043(2) 0.026(5) 0.0074(14) 0.003(5)
C33 0.0440(18) 0.077(8) 0.043(2) 0.026(5) 0.0074(14) 0.003(5)
C34 0.0440(18) 0.077(8) 0.043(2) 0.026(5) 0.0074(14) 0.003(5)
C35 0.0440(18) 0.077(8) 0.043(2) 0.026(5) 0.0074(14) 0.003(5)
C36 0.0440(18) 0.077(8) 0.043(2) 0.026(5) 0.0074(14) 0.003(5)

loop_
_atom_type_symbol
_atom_type_description
_atom_type_scat_dispersion_real
_atom_type_scat_dispersion_imag
_atom_type_scat_source
C C 0.0181 0.0091 'International Tables Vol C Tables 4.2.6.8 and 6.1.1.4'
H H 0.0000 0.0000 'International Tables Vol C Tables 4.2.6.8 and 6.1.1.4'
N N 0.0311 0.0180 'International Tables Vol C Tables 4.2.6.8 and 6.1.1.4'
O O 0.0492 0.0322 'International Tables Vol C Tables 4.2.6.8 and 6.1.1.4'
Pd Pd 0.1215 3.9337 'International Tables Vol C Tables 4.2.6.8 and 6.1.1.4'
Cl Cl 0.3639 0.7018 'International Tables Vol C Tables 4.2.6.8 and 6.1.1.4'
S S 0.3331 0.5567 'International Tables Vol C Tables 4.2.6.8 and 6.1.1.4'

loop_
_geom_angle_atom_site_label_1
_geom_angle_atom_site_label_2
_geom_angle_atom_site_label_3
_geom_angle
_geom_angle_publ_flag
N1 Pd1 N2 173.48(8) yes
N1 Pd1 N3 93.55(9) yes
N2 Pd1 N3 80.12(8) yes
N1 Pd1 Cl1 91.58(6) yes
N2 Pd1 Cl1 94.72(6) yes
N3 Pd1 Cl1 174.74(6) yes
C13 N2 C17 118.0(2) ?
C13 N2 Pd1 127.18(17) ?
C17 N2 Pd1 114.83(17) ?
C22 N3 C18 118.4(2) ?
C22 N3 Pd1 126.46(17) ?
C18 N3 Pd1 114.72(17) ?
C2 C1 C6 120.4(3) ?
C2 C1 S1 119.8(2) ?
C6 C1 S1 119.8(2) ?
C1 C2 C3 119.5(3) ?
C1 C2 H2 120.3 ?
C3 C2 H2 120.3 ?
C2 C3 C4 121.1(3) ?
C2 C3 H3 119.4 ?
C4 C3 H3 119.4 ?
C5 C4 C3 118.3(3) ?
C5 C4 C7 121.4(3) ?
C3 C4 C7 120.2(3) ?
C4 C5 C6 121.4(3) ?
C4 C5 H5 119.3 ?
C6 C5 H5 119.3 ?
C5 C6 C1 119.2(3) ?
C5 C6 H6 120.4 ?
C1 C6 H6 120.4 ?
C4 C7 H7C 109.5 ?
C4 C7 H7B 109.5 ?
H7C C7 H7B 109.5 ?
C4 C7 H7A 109.5 ?
H7C C7 H7A 109.5 ?
H7B C7 H7A 109.5 ?
O2 S1 O1 117.06(11) ?
O2 S1 N1 110.15(12) ?
O1 S1 N1 107.34(11) ?
O2 S1 C1 105.00(12) ?
O1 S1 C1 107.65(11) ?
N1 S1 C1 109.46(12) ?
C8 N1 S1 115.63(17) ?
C8 N1 Pd1 118.50(17) ?
S1 N1 Pd1 120.07(11) ?
N1 C8 C9 111.3(2) ?
N1 C8 H8B 109.4 ?
C9 C8 H8B 109.4 ?
N1 C8 H8A 109.4 ?
C9 C8 H8A 109.4 ?
H8B C8 H8A 108.0 ?
C10 C9 C8 113.9(3) ?
C10 C9 H9B 108.8 ?
C8 C9 H9B 108.8 ?
C10 C9 H9A 108.8 ?
C8 C9 H9A 108.8 ?
H9B C9 H9A 107.7 ?
C11C C10 C9 125.4(9) ?
C11C C10 C11 25.5(7) ?
C9 C10 C11 108.9(4) ?
C11C C10 H10F 114.2 ?
C9 C10 H10F 109.9 ?
C11 C10 H10F 109.9 ?
C11C C10 H10E 85.1 ?
C9 C10 H10E 109.9 ?
C11 C10 H10E 109.9 ?
H10F C10 H10E 108.3 ?
C11C C10 H10G 105.1 ?
C9 C10 H10G 106.5 ?
C11 C10 H10G 130.6 ?
H10F C10 H10G 88.6 ?
H10E C10 H10G 23.5 ?
C11C C10 H10H 105.3 ?
C9 C10 H10H 106.7 ?
C11 C10 H10H 95.0 ?
H10F C10 H10H 18.3 ?
H10E C10 H10H 125.0 ?
H10G C10 H10H 106.6 ?
C12 C11 C10 124.0(6) ?
C12 C11 H11B 118.0 ?
C10 C11 H11B 118.0 ?
C11 C12 H12E 120.0 ?
C11 C12 H12F 120.0 ?
H12E C12 H12F 120.0 ?
C12C C11C C10 132.2(17) ?
C12C C11C H11C 113.9 ?
C10 C11C H11C 113.9 ?
C11C C12C H12G 120.0 ?
C11C C12C H12H 120.0 ?
H12G C12C H12H 120.0 ?
N2 C13 C14 122.4(2) ?
N2 C13 H13A 118.8 ?
C14 C13 H13A 118.8 ?
C13 C14 C15 120.6(3) ?
C13 C14 H14A 119.7 ?
C15 C14 H14A 119.7 ?
C16 C15 C14 116.5(2) ?
C16 C15 C23 120.7(2) ?
C14 C15 C23 122.8(2) ?
C17 C16 C15 120.5(2) ?
C17 C16 H16A 119.7 ?
C15 C16 H16A 119.7 ?
N2 C17 C16 121.7(2) ?
N2 C17 C18 114.3(2) ?
C16 C17 C18 123.8(2) ?
N3 C18 C19 121.4(2) ?
N3 C18 C17 115.2(2) ?
C19 C18 C17 123.0(2) ?
C20 C19 C18 120.5(2) ?
C20 C19 H19A 119.8 ?
C18 C19 H19A 119.8 ?
C19 C20 C21 116.9(2) ?
C19 C20 C27 122.6(2) ?
C21 C20 C27 120.5(2) ?
C22 C21 C20 120.2(2) ?
C22 C21 H21A 119.9 ?
C20 C21 H21A 119.9 ?
N3 C22 C21 122.4(2) ?
N3 C22 H22A 118.8 ?
C21 C22 H22A 118.8 ?
C15 C23 C24 111.3(2) ?
C15 C23 C26 107.0(2) ?
C24 C23 C26 110.0(3) ?
C15 C23 C25 110.4(2) ?
C24 C23 C25 108.5(2) ?
C26 C23 C25 109.6(2) ?
C23 C24 H24E 109.5 ?
C23 C24 H24F 109.5 ?
H24E C24 H24F 109.5 ?
C23 C24 H24D 109.5 ?
H24E C24 H24D 109.5 ?
H24F C24 H24D 109.5 ?
C23 C25 H25D 109.5 ?
C23 C25 H25F 109.5 ?
H25D C25 H25F 109.5 ?
C23 C25 H25E 109.5 ?
H25D C25 H25E 109.5 ?
H25F C25 H25E 109.5 ?
C23 C26 H26E 109.5 ?
C23 C26 H26F 109.5 ?
H26E C26 H26F 109.5 ?
C23 C26 H26D 109.5 ?
H26E C26 H26D 109.5 ?
H26F C26 H26D 109.5 ?
C20 C27 C29 111.8(2) ?
C20 C27 C28 108.2(2) ?
C29 C27 C28 108.8(2) ?
C20 C27 C30 109.6(2) ?
C29 C27 C30 109.2(2) ?
C28 C27 C30 109.1(2) ?
C27 C28 H28E 109.5 ?
C27 C28 H28F 109.5 ?
H28E C28 H28F 109.5 ?
C27 C28 H28D 109.5 ?
H28E C28 H28D 109.5 ?
H28F C28 H28D 109.5 ?
C27 C29 H29D 109.5 ?
C27 C29 H29F 109.5 ?
H29D C29 H29F 109.5 ?
C27 C29 H29E 109.5 ?
H29D C29 H29E 109.5 ?
H29F C29 H29E 109.5 ?
C27 C30 H30E 109.5 ?
C27 C30 H30F 109.5 ?
H30E C30 H30F 109.5 ?
C27 C30 H30D 109.5 ?
H30E C30 H30D 109.5 ?
H30F C30 H30D 109.5 ?
N1A Pd1A N3A 173.26(9) yes
N1A Pd1A N2A 93.52(9) yes
N3A Pd1A N2A 80.56(9) yes
N1A Pd1A Cl1A 91.31(7) yes
N3A Pd1A Cl1A 94.61(6) yes
N2A Pd1A Cl1A 175.17(6) yes
O2A S1A O1A 116.54(13) ?
O2A S1A N1A 111.22(13) ?
O1A S1A N1A 107.86(11) ?
O2A S1A C1A 101.01(15) ?
O1A S1A C1A 109.94(15) ?
N1A S1A C1A 110.06(14) ?
O2A S1A C1B 108.22(18) ?
O1A S1A C1B 108.24(18) ?
N1A S1A C1B 104.00(19) ?
C1A S1A C1B 7.8(2) ?
C8B N1A C8A 21.9(4) ?
C8B N1A S1A 115.4(5) ?
C8A N1A S1A 118.2(2) ?
C8B N1A Pd1A 123.3(5) ?
C8A N1A Pd1A 116.6(3) ?
S1A N1A Pd1A 121.28(12) ?
N1A C8B C9B 107.1(6) ?
N1A C8B H8BB 110.3 ?
C9B C8B H8BB 110.3 ?
N1A C8B H8BA 110.3 ?
C9B C8B H8BA 110.3 ?
H8BB C8B H8BA 108.6 ?
C10B C9B C8B 109.8(6) ?
C10B C9B H9BB 109.7 ?
C8B C9B H9BB 109.7 ?
C10B C9B H9BA 109.7 ?
C8B C9B H9BA 109.7 ?
H9BB C9B H9BA 108.2 ?
C9B C10B C11B 112.6(7) ?
C9B C10B H10B 109.1 ?
C11B C10B H10B 109.1 ?
C9B C10B H10A 109.1 ?
C11B C10B H10A 109.1 ?
H10B C10B H10A 107.8 ?
C12B C11B C10B 122.2(9) ?
C12B C11B H11 118.9 ?
C10B C11B H11 118.9 ?
C11B C12B H12B 120.0 ?
C11B C12B H12A 120.0 ?
H12B C12B H12A 120.0 ?
C13A N2A C17A 118.1(2) ?
C13A N2A Pd1A 126.96(19) ?
C17A N2A Pd1A 114.81(18) ?
C22A N3A C18A 118.6(2) ?
C22A N3A Pd1A 126.84(18) ?
C18A N3A Pd1A 114.58(17) ?
C2A C1A C6A 120.0 ?
C2A C1A S1A 119.37(18) ?
C6A C1A S1A 120.58(18) ?
C3A C2A C1A 120.0 ?
C3A C2A H2A 120.0 ?
C1A C2A H2A 120.0 ?
C2A C3A C4A 120.0 ?
C2A C3A H3A 120.0 ?
C4A C3A H3A 120.0 ?
C5A C4A C3A 120.0 ?
C5A C4A C7A 121.2(4) ?
C3A C4A C7A 118.7(4) ?
C6A C5A C4A 120.0 ?
C6A C5A H5A 120.0 ?
C4A C5A H5A 120.0 ?
C5A C6A C1A 120.0 ?
C5A C6A H6A 120.0 ?
C1A C6A H6A 120.0 ?
C4A C7A H7AB 109.5 ?
C4A C7A H7AC 109.5 ?
H7AB C7A H7AC 109.5 ?
C4A C7A H7AA 109.5 ?
H7AB C7A H7AA 109.5 ?
H7AC C7A H7AA 109.5 ?
C2B C1B C6B 120.0 ?
C2B C1B S1A 121.1(3) ?
C6B C1B S1A 118.9(3) ?
C3B C2B C1B 120.0 ?
C3B C2B H2B 120.0 ?
C1B C2B H2B 120.0 ?
C2B C3B C4B 120.0 ?
C2B C3B H3B 120.0 ?
C4B C3B H3B 120.0 ?
C3B C4B C5B 120.0 ?
C3B C4B C7B 119.2(7) ?
C5B C4B C7B 120.8(7) ?
C6B C5B C4B 120.0 ?
C6B C5B H5B 120.0 ?
C4B C5B H5B 120.0 ?
C5B C6B C1B 120.0 ?
C5B C6B H6B 120.0 ?
C1B C6B H6B 120.0 ?
C4B C7B H7BA 109.5 ?
C4B C7B H7BC 109.5 ?
H7BA C7B H7BC 109.5 ?
C4B C7B H7BB 109.5 ?
H7BA C7B H7BB 109.5 ?
H7BC C7B H7BB 109.5 ?
N1A C8A C9A 113.8(4) ?
N1A C8A H8AB 108.8 ?
C9A C8A H8AB 108.8 ?
N1A C8A H8AA 108.8 ?
C9A C8A H8AA 108.8 ?
H8AB C8A H8AA 107.7 ?
C10A C9A C8A 114.1(4) ?
C10A C9A H9AA 108.7 ?
C8A C9A H9AA 108.7 ?
C10A C9A H9AB 108.7 ?
C8A C9A H9AB 108.7 ?
H9AA C9A H9AB 107.6 ?
C11A C10A C9A 112.6(4) ?
C11A C10A H10D 109.1 ?
C9A C10A H10D 109.1 ?
C11A C10A H10C 109.1 ?
C9A C10A H10C 109.1 ?
H10D C10A H10C 107.8 ?
C12A C11A C10A 125.8(5) ?
C12A C11A H11A 117.1 ?
C10A C11A H11A 117.1 ?
C11A C12A H12D 120.0 ?
C11A C12A H12C 120.0 ?
H12D C12A H12C 120.0 ?
N2A C13A C14A 122.7(3) ?
N2A C13A H13 118.7 ?
C14A C13A H13 118.7 ?
C13A C14A C15A 120.5(3) ?
C13A C14A H14 119.7 ?
C15A C14A H14 119.7 ?
C14A C15A C16A 116.1(3) ?
C14A C15A C23A 122.5(2) ?
C16A C15A C23A 121.4(2) ?
C17A C16A C15A 121.1(2) ?
C17A C16A H16 119.4 ?
C15A C16A H16 119.4 ?
N2A C17A C16A 121.3(2) ?
N2A C17A C18A 114.7(2) ?
C16A C17A C18A 123.9(2) ?
N3A C18A C19A 120.9(2) ?
N3A C18A C17A 114.7(2) ?
C19A C18A C17A 124.3(2) ?
C18A C19A C20A 120.6(2) ?
C18A C19A H19 119.7 ?
C20A C19A H19 119.7 ?
C21A C20A C19A 116.7(2) ?
C21A C20A C27A 122.6(2) ?
C19A C20A C27A 120.7(2) ?
C22A C21A C20A 120.1(3) ?
C22A C21A H21 119.9 ?
C20A C21A H21 119.9 ?
N3A C22A C21A 122.8(2) ?
N3A C22A H22 118.6 ?
C21A C22A H22 118.6 ?
C26A C23A C24A 109.6(3) ?
C26A C23A C15A 108.0(2) ?
C24A C23A C15A 112.2(2) ?
C26A C23A C25A 107.5(3) ?
C24A C23A C25A 108.7(3) ?
C15A C23A C25A 110.5(2) ?
C23A C24A H24A 109.5 ?
C23A C24A H24B 109.5 ?
H24A C24A H24B 109.5 ?
C23A C24A H24C 109.5 ?
H24A C24A H24C 109.5 ?
H24B C24A H24C 109.5 ?
C23A C25A H25A 109.5 ?
C23A C25A H25C 109.5 ?
H25A C25A H25C 109.5 ?
C23A C25A H25B 109.5 ?
H25A C25A H25B 109.5 ?
H25C C25A H25B 109.5 ?
C23A C26A H26B 109.5 ?
C23A C26A H26C 109.5 ?
H26B C26A H26C 109.5 ?
C23A C26A H26A 109.5 ?
H26B C26A H26A 109.5 ?
H26C C26A H26A 109.5 ?
C30A C27A C28A 108.4(3) ?
C30A C27A C20A 107.8(2) ?
C28A C27A C20A 112.6(2) ?
C30A C27A C29A 108.9(3) ?
C28A C27A C29A 109.2(3) ?
C20A C27A C29A 109.8(2) ?
C27A C28A H28A 109.5 ?
C27A C28A H28B 109.5 ?
H28A C28A H28B 109.5 ?
C27A C28A H28C 109.5 ?
H28A C28A H28C 109.5 ?
H28B C28A H28C 109.5 ?
C27A C29A H29B 109.5 ?
C27A C29A H29C 109.5 ?
H29B C29A H29C 109.5 ?
C27A C29A H29A 109.5 ?
H29B C29A H29A 109.5 ?
H29C C29A H29A 109.5 ?
C27A C30A H30B 109.5 ?
C27A C30A H30C 109.5 ?
H30B C30A H30C 109.5 ?
C27A C30A H30A 109.5 ?
H30B C30A H30A 109.5 ?
H30C C30A H30A 109.5 ?
C32 C31 C36 120.0 ?
C32 C31 H31 120.0 ?
C36 C31 H31 120.0 ?
C33 C32 C31 120.0 ?
C33 C32 H32 120.0 ?
C31 C32 H32 120.0 ?
C34 C33 C32 120.0 ?
C34 C33 H33 120.0 ?
C32 C33 H33 120.0 ?
C33 C34 C35 120.0 ?
C33 C34 H34 120.0 ?
C35 C34 H34 120.0 ?
C36 C35 C34 120.0 ?
C36 C35 H35 120.0 ?
C34 C35 H35 120.0 ?
C35 C36 C31 120.0 ?
C35 C36 H36 120.0 ?
C31 C36 H36 120.0 ?

loop_
_geom_bond_atom_site_label_1
_geom_bond_atom_site_label_2
_geom_bond_distance
_geom_bond_publ_flag
Pd1 N1 2.027(2) yes
Pd1 N2 2.030(2) yes
Pd1 N3 2.031(2) yes
Pd1 Cl1 2.2981(6) yes
O1 S1 1.4480(18) ?
O2 S1 1.447(2) ?
N2 C13 1.341(3) ?
N2 C17 1.361(3) ?
N3 C22 1.340(3) ?
N3 C18 1.359(3) ?
C1 C2 1.383(4) ?
C1 C6 1.390(4) ?
C1 S1 1.780(3) ?
C2 C3 1.389(4) ?
C2 H2 0.9500 ?
C3 C4 1.391(4) ?
C3 H3 0.9500 ?
C4 C5 1.385(5) ?
C4 C7 1.506(4) ?
C5 C6 1.387(4) ?
C5 H5 0.9500 ?
C6 H6 0.9500 ?
C7 H7C 0.9800 ?
C7 H7B 0.9800 ?
C7 H7A 0.9800 ?
S1 N1 1.594(2) ?
N1 C8 1.478(3) ?
C8 C9 1.521(4) ?
C8 H8B 0.9900 ?
C8 H8A 0.9900 ?
C9 C10 1.510(4) ?
C9 H9B 0.9900 ?
C9 H9A 0.9900 ?
C10 C11C 1.486(19) ?
C10 C11 1.520(6) ?
C10 H10F 0.9900 ?
C10 H10E 0.9900 ?
C10 H10G 0.9900 ?
C10 H10H 0.9900 ?
C11 C12 1.308(7) ?
C11 H11B 0.9500 ?
C12 H12E 0.9500 ?
C12 H12F 0.9500 ?
C11C C12C 1.34(3) ?
C11C H11C 0.9500 ?
C12C H12G 0.9500 ?
C12C H12H 0.9500 ?
C13 C14 1.378(4) ?
C13 H13A 0.9500 ?
C14 C15 1.393(4) ?
C14 H14A 0.9500 ?
C15 C16 1.393(4) ?
C15 C23 1.523(4) ?
C16 C17 1.381(4) ?
C16 H16A 0.9500 ?
C17 C18 1.472(4) ?
C18 C19 1.392(3) ?
C19 C20 1.385(4) ?
C19 H19A 0.9500 ?
C20 C21 1.402(4) ?
C20 C27 1.528(3) ?
C21 C22 1.380(4) ?
C21 H21A 0.9500 ?
C22 H22A 0.9500 ?
C23 C24 1.525(4) ?
C23 C26 1.536(4) ?
C23 C25 1.537(4) ?
C24 H24E 0.9800 ?
C24 H24F 0.9800 ?
C24 H24D 0.9800 ?
C25 H25D 0.9800 ?
C25 H25F 0.9800 ?
C25 H25E 0.9800 ?
C26 H26E 0.9800 ?
C26 H26F 0.9800 ?
C26 H26D 0.9800 ?
C27 C29 1.530(4) ?
C27 C28 1.535(4) ?
C27 C30 1.537(4) ?
C28 H28E 0.9800 ?
C28 H28F 0.9800 ?
C28 H28D 0.9800 ?
C29 H29D 0.9800 ?
C29 H29F 0.9800 ?
C29 H29E 0.9800 ?
C30 H30E 0.9800 ?
C30 H30F 0.9800 ?
C30 H30D 0.9800 ?
Pd1A N1A 2.017(2) yes
Pd1A N3A 2.021(2) yes
Pd1A N2A 2.029(2) yes
Pd1A Cl1A 2.2917(7) yes
S1A O2A 1.442(2) ?
S1A O1A 1.4437(19) ?
S1A N1A 1.590(2) ?
S1A C1A 1.774(2) ?
S1A C1B 1.787(3) ?
N1A C8B 1.461(7) ?
N1A C8A 1.500(5) ?
C8B C9B 1.542(8) ?
C8B H8BB 0.9900 ?
C8B H8BA 0.9900 ?
C9B C10B 1.500(7) ?
C9B H9BB 0.9900 ?
C9B H9BA 0.9900 ?
C10B C11B 1.515(8) ?
C10B H10B 0.9900 ?
C10B H10A 0.9900 ?
C11B C12B 1.301(8) ?
C11B H11 0.9500 ?
C12B H12B 0.9500 ?
C12B H12A 0.9500 ?
N2A C13A 1.341(4) ?
N2A C17A 1.363(3) ?
N3A C22A 1.327(4) ?
N3A C18A 1.369(3) ?
C1A C2A 1.3900 ?
C1A C6A 1.3900 ?
C2A C3A 1.3900 ?
C2A H2A 0.9500 ?
C3A C4A 1.3900 ?
C3A H3A 0.9500 ?
C4A C5A 1.3900 ?
C4A C7A 1.526(9) ?
C5A C6A 1.3900 ?
C5A H5A 0.9500 ?
C6A H6A 0.9500 ?
C7A H7AB 0.9800 ?
C7A H7AC 0.9800 ?
C7A H7AA 0.9800 ?
C1B C2B 1.3900 ?
C1B C6B 1.3900 ?
C2B C3B 1.3900 ?
C2B H2B 0.9500 ?
C3B C4B 1.3900 ?
C3B H3B 0.9500 ?
C4B C5B 1.3900 ?
C4B C7B 1.521(15) ?
C5B C6B 1.3900 ?
C5B H5B 0.9500 ?
C6B H6B 0.9500 ?
C7B H7BA 0.9800 ?
C7B H7BC 0.9800 ?
C7B H7BB 0.9800 ?
C8A C9A 1.542(5) ?
C8A H8AB 0.9900 ?
C8A H8AA 0.9900 ?
C9A C10A 1.499(5) ?
C9A H9AA 0.9900 ?
C9A H9AB 0.9900 ?
C10A C11A 1.497(6) ?
C10A H10D 0.9900 ?
C10A H10C 0.9900 ?
C11A C12A 1.298(6) ?
C11A H11A 0.9500 ?
C12A H12D 0.9500 ?
C12A H12C 0.9500 ?
C13A C14A 1.380(4) ?
C13A H13 0.9500 ?
C14A C15A 1.396(4) ?
C14A H14 0.9500 ?
C15A C16A 1.397(4) ?
C15A C23A 1.524(4) ?
C16A C17A 1.384(4) ?
C16A H16 0.9500 ?
C17A C18A 1.475(4) ?
C18A C19A 1.380(4) ?
C19A C20A 1.400(4) ?
C19A H19 0.9500 ?
C20A C21A 1.394(4) ?
C20A C27A 1.524(4) ?
C21A C22A 1.378(4) ?
C21A H21 0.9500 ?
C22A H22 0.9500 ?
C23A C26A 1.516(4) ?
C23A C24A 1.517(4) ?
C23A C25A 1.531(5) ?
C24A H24A 0.9800 ?
C24A H24B 0.9800 ?
C24A H24C 0.9800 ?
C25A H25A 0.9800 ?
C25A H25C 0.9800 ?
C25A H25B 0.9800 ?
C26A H26B 0.9800 ?
C26A H26C 0.9800 ?
C26A H26A 0.9800 ?
C27A C30A 1.521(4) ?
C27A C28A 1.523(4) ?
C27A C29A 1.531(4) ?
C28A H28A 0.9800 ?
C28A H28B 0.9800 ?
C28A H28C 0.9800 ?
C29A H29B 0.9800 ?
C29A H29C 0.9800 ?
C29A H29A 0.9800 ?
C30A H30B 0.9800 ?
C30A H30C 0.9800 ?
C30A H30A 0.9800 ?
C31 C32 1.3900 ?
C31 C36 1.3900 ?
C31 H31 0.9500 ?
C32 C33 1.3900 ?
C32 H32 0.9500 ?
C33 C34 1.3900 ?
C33 H33 0.9500 ?
C34 C35 1.3900 ?
C34 H34 0.9500 ?
C35 C36 1.3900 ?
C35 H35 0.9500 ?
C36 H36 0.9500 ?

loop_
_geom_torsion_atom_site_label_1
_geom_torsion_atom_site_label_2
_geom_torsion_atom_site_label_3
_geom_torsion_atom_site_label_4
_geom_torsion
N1 Pd1 N2 C13 158.6(6)
N3 Pd1 N2 C13 172.6(2)
Cl1 Pd1 N2 C13 -6.4(2)
N1 Pd1 N2 C17 -22.2(8)
N3 Pd1 N2 C17 -8.26(17)
Cl1 Pd1 N2 C17 172.77(16)
N1 Pd1 N3 C22 9.9(2)
N2 Pd1 N3 C22 -168.5(2)
Cl1 Pd1 N3 C22 -157.2(5)
N1 Pd1 N3 C18 -177.37(17)
N2 Pd1 N3 C18 4.20(17)
Cl1 Pd1 N3 C18 15.5(8)
C6 C1 C2 C3 -1.7(4)
S1 C1 C2 C3 177.7(2)
C1 C2 C3 C4 0.1(4)
C2 C3 C4 C5 2.3(4)
C2 C3 C4 C7 -174.2(3)
C3 C4 C5 C6 -3.1(4)
C7 C4 C5 C6 173.3(3)
C4 C5 C6 C1 1.6(4)
C2 C1 C6 C5 0.9(4)
S1 C1 C6 C5 -178.5(2)
C2 C1 S1 O2 -176.1(2)
C6 C1 S1 O2 3.3(2)
C2 C1 S1 O1 58.5(2)
C6 C1 S1 O1 -122.1(2)
C2 C1 S1 N1 -57.9(2)
C6 C1 S1 N1 121.5(2)
O2 S1 N1 C8 60.2(2)
O1 S1 N1 C8 -171.30(19)
C1 S1 N1 C8 -54.7(2)
O2 S1 N1 Pd1 -146.98(13)
O1 S1 N1 Pd1 -18.51(16)
C1 S1 N1 Pd1 98.06(15)
N2 Pd1 N1 C8 -116.6(7)
N3 Pd1 N1 C8 -130.34(19)
Cl1 Pd1 N1 C8 48.49(18)
N2 Pd1 N1 S1 91.4(7)
N3 Pd1 N1 S1 77.63(14)
Cl1 Pd1 N1 S1 -103.54(13)
S1 N1 C8 C9 -154.0(2)
Pd1 N1 C8 C9 52.7(3)
N1 C8 C9 C10 74.7(3)
C8 C9 C10 C11C -161.5(11)
C8 C9 C10 C11 176.5(4)
C11C C10 C11 C12 -9.9(17)
C9 C10 C11 C12 124.9(6)
C9 C10 C11C C12C 119(2)
C11 C10 C11C C12C 174(4)
C17 N2 C13 C14 -0.6(4)
Pd1 N2 C13 C14 178.53(19)
N2 C13 C14 C15 -3.0(4)
C13 C14 C15 C16 2.5(4)
C13 C14 C15 C23 -176.5(2)
C14 C15 C16 C17 1.4(4)
C23 C15 C16 C17 -179.6(2)
C13 N2 C17 C16 4.7(4)
Pd1 N2 C17 C16 -174.59(18)
C13 N2 C17 C18 -170.1(2)
Pd1 N2 C17 C18 10.7(3)
C15 C16 C17 N2 -5.1(4)
C15 C16 C17 C18 169.1(2)
C22 N3 C18 C19 1.3(4)
Pd1 N3 C18 C19 -172.05(19)
C22 N3 C18 C17 173.5(2)
Pd1 N3 C18 C17 0.2(3)
N2 C17 C18 N3 -7.2(3)
C16 C17 C18 N3 178.2(2)
N2 C17 C18 C19 164.9(2)
C16 C17 C18 C19 -9.7(4)
N3 C18 C19 C20 3.5(4)
C17 C18 C19 C20 -168.1(2)
C18 C19 C20 C21 -5.8(4)
C18 C19 C20 C27 171.0(2)
C19 C20 C21 C22 3.5(4)
C27 C20 C21 C22 -173.3(2)
C18 N3 C22 C21 -3.6(4)
Pd1 N3 C22 C21 168.87(19)
C20 C21 C22 N3 1.1(4)
C16 C15 C23 C24 162.3(2)
C14 C15 C23 C24 -18.7(4)
C16 C15 C23 C26 -77.5(3)
C14 C15 C23 C26 101.4(3)
C16 C15 C23 C25 41.7(3)
C14 C15 C23 C25 -139.3(3)
C19 C20 C27 C29 -1.4(4)
C21 C20 C27 C29 175.2(3)
C19 C20 C27 C28 -121.3(3)
C21 C20 C27 C28 55.3(3)
C19 C20 C27 C30 119.8(3)
C21 C20 C27 C30 -63.5(3)
O2A S1A N1A C8B -44.4(5)
O1A S1A N1A C8B -173.3(5)
C1A S1A N1A C8B 66.7(5)
C1B S1A N1A C8B 71.9(5)
O2A S1A N1A C8A -68.8(3)
O1A S1A N1A C8A 162.3(3)
C1A S1A N1A C8A 42.3(3)
C1B S1A N1A C8A 47.5(3)
O2A S1A N1A Pd1A 134.12(15)
O1A S1A N1A Pd1A 5.16(18)
C1A S1A N1A Pd1A -114.78(18)
C1B S1A N1A Pd1A -109.6(2)
N3A Pd1A N1A C8B 73.9(9)
N2A Pd1A N1A C8B 102.4(5)
Cl1A Pd1A N1A C8B -77.6(5)
N3A Pd1A N1A C8A 98.1(8)
N2A Pd1A N1A C8A 126.5(2)
Cl1A Pd1A N1A C8A -53.5(2)
N3A Pd1A N1A S1A -104.4(7)
N2A Pd1A N1A S1A -76.00(16)
Cl1A Pd1A N1A S1A 104.02(14)
C8A N1A C8B C9B -131(2)
S1A N1A C8B C9B 126.3(7)
Pd1A N1A C8B C9B -52.2(10)
N1A C8B C9B C10B 161.0(8)
C8B C9B C10B C11B -172.8(9)
C9B C10B C11B C12B -138.7(12)
N1A Pd1A N2A C13A -4.7(2)
N3A Pd1A N2A C13A 172.1(3)
Cl1A Pd1A N2A C13A 175.1(7)
N1A Pd1A N2A C17A 179.04(19)
N3A Pd1A N2A C17A -4.21(18)
Cl1A Pd1A N2A C17A -1.2(9)
N1A Pd1A N3A C22A -144.0(7)
N2A Pd1A N3A C22A -172.8(2)
Cl1A Pd1A N3A C22A 7.5(2)
N1A Pd1A N3A C18A 36.3(8)
N2A Pd1A N3A C18A 7.54(17)
Cl1A Pd1A N3A C18A -172.20(16)
O2A S1A C1A C2A 148.5(2)
O1A S1A C1A C2A -87.8(2)
N1A S1A C1A C2A 30.9(2)
C1B S1A C1A C2A -9.0(16)
O2A S1A C1A C6A -28.9(2)
O1A S1A C1A C6A 94.8(2)
N1A S1A C1A C6A -146.54(19)
C1B S1A C1A C6A 173.6(18)
C6A C1A C2A C3A 0.0
S1A C1A C2A C3A -177.4(3)
C1A C2A C3A C4A 0.0
C2A C3A C4A C5A 0.0
C2A C3A C4A C7A -177.9(5)
C3A C4A C5A C6A 0.0
C7A C4A C5A C6A 177.8(5)
C4A C5A C6A C1A 0.0
C2A C1A C6A C5A 0.0
S1A C1A C6A C5A 177.4(3)
O2A S1A C1B C2B 172.4(3)
O1A S1A C1B C2B -60.5(3)
N1A S1A C1B C2B 54.1(3)
C1A S1A C1B C2B -164.3(18)
O2A S1A C1B C6B -8.2(3)
O1A S1A C1B C6B 118.9(3)
N1A S1A C1B C6B -126.6(3)
C1A S1A C1B C6B 15.0(15)
C6B C1B C2B C3B 0.0
S1A C1B C2B C3B 179.4(4)
C1B C2B C3B C4B 0.0
C2B C3B C4B C5B 0.0
C2B C3B C4B C7B -179.6(7)
C3B C4B C5B C6B 0.0
C7B C4B C5B C6B 179.6(7)
C4B C5B C6B C1B 0.0
C2B C1B C6B C5B 0.0
S1A C1B C6B C5B -179.4(4)
C8B N1A C8A C9A 62.3(14)
S1A N1A C8A C9A 150.6(3)
Pd1A N1A C8A C9A -51.2(4)
N1A C8A C9A C10A -73.6(5)
C8A C9A C10A C11A 174.9(4)
C9A C10A C11A C12A 109.2(7)
C17A N2A C13A C14A 2.3(4)
Pd1A N2A C13A C14A -173.9(2)
N2A C13A C14A C15A -0.4(5)
C13A C14A C15A C16A -2.6(4)
C13A C14A C15A C23A 177.8(3)
C14A C15A C16A C17A 3.7(4)
C23A C15A C16A C17A -176.7(2)
C13A N2A C17A C16A -1.1(4)
Pd1A N2A C17A C16A 175.51(19)
C13A N2A C17A C18A -176.2(2)
Pd1A N2A C17A C18A 0.4(3)
C15A C16A C17A N2A -2.0(4)
C15A C16A C17A C18A 172.7(2)
C22A N3A C18A C19A -5.2(4)
Pd1A N3A C18A C19A 174.49(18)
C22A N3A C18A C17A 170.9(2)
Pd1A N3A C18A C17A -9.4(3)
N2A C17A C18A N3A 6.0(3)
C16A C17A C18A N3A -169.0(2)
N2A C17A C18A C19A -178.1(2)
C16A C17A C18A C19A 6.9(4)
N3A C18A C19A C20A 3.9(4)
C17A C18A C19A C20A -171.8(2)
C18A C19A C20A C21A 0.2(4)
C18A C19A C20A C27A -178.9(2)
C19A C20A C21A C22A -3.0(4)
C27A C20A C21A C22A 176.2(2)
C18A N3A C22A C21A 2.4(4)
Pd1A N3A C22A C21A -177.20(19)
C20A C21A C22A N3A 1.7(4)
C14A C15A C23A C26A 97.6(3)
C16A C15A C23A C26A -81.9(3)
C14A C15A C23A C24A -23.4(4)
C16A C15A C23A C24A 157.0(3)
C14A C15A C23A C25A -145.0(3)
C16A C15A C23A C25A 35.4(4)
C21A C20A C27A C30A -109.7(3)
C19A C20A C27A C30A 69.5(3)
C21A C20A C27A C28A 9.8(4)
C19A C20A C27A C28A -171.0(3)
C21A C20A C27A C29A 131.8(3)
C19A C20A C27A C29A -49.0(3)
C36 C31 C32 C33 0.0
C31 C32 C33 C34 0.0
C32 C33 C34 C35 0.0
C33 C34 C35 C36 0.0
C34 C35 C36 C31 0.0
C32 C31 C36 C35 0.0
